data_2220802
loop_
_publ_author_name
'Du, Wen-Hu'
'Wei, Chang-Mei'
'Wang, Wei-Feng'

_publ_section_title
;
 1-Benzoyl-3-(5-quinolyl)thiourea
;
_journal_coeditor_code HG2453
_journal_issue 2
_journal_name_full 'Acta Crystallographica Section E'
_journal_page_first o308
_journal_paper_doi 10.1107/S1600536809000932
_journal_volume 65
_journal_year 2009
_chemical_formula_iupac 'C17 H13 N3 O S'
_chemical_formula_moiety 'C17 H13 N3 O S'
_chemical_formula_sum 'C17 H13 N3 O S'
_chemical_formula_weight 307.36
_chemical_melting_point_gt 446.2
_chemical_melting_point_lt 446.7
_chemical_name_systematic
;
1-Benzoyl-3-(5-quinolyl)thiourea
;
_space_group_IT_number 14
_symmetry_cell_setting monoclinic
_symmetry_space_group_name_Hall '-P 2yn'
_symmetry_space_group_name_H-M 'P 1 21/n 1'
_atom_sites_solution_hydrogens geom
_atom_sites_solution_primary direct
_atom_sites_solution_secondary difmap
_cell_angle_alpha 90.00
_cell_angle_beta 95.892(2)
_cell_angle_gamma 90.00
_cell_formula_units_Z 4
_cell_length_a 5.08750(10)
_cell_length_b 16.1718(4)
_cell_length_c 18.2847(4)
_cell_measurement_reflns_used 3090
_cell_measurement_temperature 296(2)
_cell_measurement_theta_max 22.4185
_cell_measurement_theta_min 2.2395
_cell_volume 1496.41(6)
_computing_cell_refinement 'CAD-4 Software (Enraf--Nonius, 1989)'
_computing_data_collection 'CAD-4 Software (Enraf--Nonius, 1989)'
_computing_data_reduction 'XCAD4 (Harms & Wocadlo, 1995)'
_computing_molecular_graphics 'SHELXTL (Sheldrick, 2008)'
_computing_publication_material 'SHELXTL (Sheldrick, 2008)'
_computing_structure_refinement 'SHELXTL (Sheldrick, 2008)'
_computing_structure_solution 'SHELXTL (Sheldrick, 2008)'
_diffrn_ambient_temperature 296(2)
_diffrn_measured_fraction_theta_full 1.000
_diffrn_measured_fraction_theta_max 1.000
_diffrn_measurement_device_type 'Enraf--Nonius CAD-4'
_diffrn_measurement_method \w/2\q
_diffrn_radiation_monochromator graphite
_diffrn_radiation_source 'fine-focus sealed tube'
_diffrn_radiation_type MoK\a
_diffrn_radiation_wavelength 0.71073
_diffrn_reflns_av_R_equivalents 0.0321
_diffrn_reflns_av_sigmaI/netI 0.0331
_diffrn_reflns_limit_h_max 6
_diffrn_reflns_limit_h_min -6
_diffrn_reflns_limit_k_max 18
_diffrn_reflns_limit_k_min -20
_diffrn_reflns_limit_l_max 23
_diffrn_reflns_limit_l_min -23
_diffrn_reflns_number 13322
_diffrn_reflns_theta_full 27.43
_diffrn_reflns_theta_max 27.43
_diffrn_reflns_theta_min 1.68
_diffrn_standards_decay_% 2.12
_diffrn_standards_interval_count 97
_diffrn_standards_number 3
_exptl_absorpt_coefficient_mu 0.221
_exptl_absorpt_correction_T_max 0.9688
_exptl_absorpt_correction_T_min 0.9389
_exptl_absorpt_correction_type psi-scan
_exptl_absorpt_process_details '(North <i>et al.</i>,  1968)'
_exptl_crystal_colour yellow
_exptl_crystal_density_diffrn 1.364
_exptl_crystal_density_method 'not measured'
_exptl_crystal_description rod
_exptl_crystal_F_000 640
_exptl_crystal_size_max 0.40
_exptl_crystal_size_mid 0.30
_exptl_crystal_size_min 0.20
_refine_diff_density_max 0.295
_refine_diff_density_min -0.221
_refine_ls_extinction_method none
_refine_ls_goodness_of_fit_ref 1.044
_refine_ls_hydrogen_treatment mixed
_refine_ls_matrix_type full
_refine_ls_number_parameters 207
_refine_ls_number_reflns 3411
_refine_ls_number_restraints 2
_refine_ls_restrained_S_all 1.045
_refine_ls_R_factor_all 0.0829
_refine_ls_R_factor_gt 0.0478
_refine_ls_shift/su_max 0.000
_refine_ls_shift/su_mean 0.000
_refine_ls_structure_factor_coef Fsqd
_refine_ls_weighting_details 'calc w=1/[\s^2^(Fo^2^)+(0.0482P)^2^+0.4696P] where P=(Fo^2^+2Fc^2^)/3'
_refine_ls_weighting_scheme calc
_refine_ls_wR_factor_gt 0.1132
_refine_ls_wR_factor_ref 0.1286
_reflns_number_gt 2184
_reflns_number_total 3411
_reflns_threshold_expression I>2\s(I)
_cod_data_source_file hg2453.cif
_cod_data_source_block I
_cod_depositor_comments
;
The following automatic conversions were performed:
'_symmetry_cell_setting' value 'Monoclinic' changed to 'monoclinic'
according to '/home/saulius/struct/CIF-dictionaries/cif_core.dic'
dictionary named 'cif_core.dic' version 2.4.1 from 2010-06-29.

Automatic conversion script
Id: cif_fix_enum 1527 2010-12-29 10:47:43Z saulius 

The following automatic conversions were performed:

'_symmetry_cell_setting' value 'Monoclinic' changed to 'monoclinic'
according to /home/saulius/struct/CIF-dictionaries/cif_core.dic
dictionary named 'cif_core.dic' version 2.4.1 from 2010-06-29.

Automatic conversion script
Id: cif_fix_values 1715 2011-07-08 13:25:40Z adriana 
;
_cod_original_sg_symbol_H-M 'P 21/n'
_cod_database_code 2220802
_cod_database_fobs_code 2220802

loop_
_symmetry_equiv_pos_as_xyz
'x, y, z'
'-x+1/2, y+1/2, -z+1/2'
'-x, -y, -z'
'x-1/2, -y-1/2, z-1/2'

loop_
_atom_site_type_symbol
_atom_site_label
_atom_site_fract_x
_atom_site_fract_y
_atom_site_fract_z
_atom_site_U_iso_or_equiv
_atom_site_adp_type
_atom_site_calc_flag
_atom_site_refinement_flags
_atom_site_occupancy
_atom_site_disorder_assembly
_atom_site_disorder_group
S S1 -0.00333(14) 0.14855(4) 0.20925(4) 0.0704(2) Uani d . 1 . .
O O1 0.5088(4) 0.09876(10) 0.02568(9) 0.0724(5) Uani d . 1 . .
N N1 0.2883(4) 0.17950(11) 0.10117(10) 0.0503(4) Uani d D 1 . .
N N2 0.2175(4) 0.04129(12) 0.12428(10) 0.0602(5) Uani d D 1 . .
C C17 0.2711(4) -0.05169(12) 0.23117(11) 0.0442(5) Uani d . 1 . .
C C13 0.1919(4) -0.12237(12) 0.26802(11) 0.0482(5) Uani d . 1 . .
C C7 0.4431(5) 0.16753(13) 0.04478(11) 0.0524(5) Uani d . 1 . .
N N3 0.3173(4) -0.14846(11) 0.33306(10) 0.0579(5) Uani d . 1 . .
C C1 0.5204(4) 0.24240(13) 0.00465(10) 0.0470(5) Uani d . 1 . .
C C16 0.4940(4) -0.00801(14) 0.26304(13) 0.0558(6) Uani d . 1 . .
H H13 0.5538 0.0389 0.2404 0.067 Uiso calc R 1 . .
C C8 0.1748(4) 0.11985(13) 0.14277(11) 0.0511(5) Uani d . 1 . .
C C12 -0.0297(5) -0.16872(13) 0.23615(14) 0.0582(6) Uani d . 1 . .
H H10 -0.0850 -0.2156 0.2597 0.070 Uiso calc R 1 . .
C C9 0.1265(4) -0.02866(13) 0.16352(12) 0.0520(5) Uani d . 1 . .
C C11 -0.1587(5) -0.14385(14) 0.17142(14) 0.0607(6) Uani d . 1 . .
H H9 -0.3023 -0.1745 0.1508 0.073 Uiso calc R 1 . .
C C2 0.7141(5) 0.23490(16) -0.04248(13) 0.0650(6) Uani d . 1 . .
H H1 0.8019 0.1848 -0.0458 0.078 Uiso calc R 1 . .
C C15 0.6203(5) -0.03616(15) 0.32799(13) 0.0621(6) Uani d . 1 . .
H H12 0.7686 -0.0090 0.3502 0.075 Uiso calc R 1 . .
C C14 0.5228(5) -0.10613(16) 0.36003(13) 0.0637(6) Uani d . 1 . .
H H11 0.6111 -0.1242 0.4042 0.076 Uiso calc R 1 . .
C C6 0.3941(5) 0.31702(15) 0.00781(13) 0.0658(7) Uani d . 1 . .
H H5 0.2610 0.3232 0.0386 0.079 Uiso calc R 1 . .
C C5 0.4626(6) 0.38332(17) -0.03438(14) 0.0784(8) Uani d . 1 . .
H H4 0.3787 0.4340 -0.0308 0.094 Uiso calc R 1 . .
C C4 0.6519(6) 0.37434(18) -0.08094(14) 0.0747(7) Uani d . 1 . .
H H3 0.6947 0.4184 -0.1102 0.090 Uiso calc R 1 . .
C C10 -0.0822(5) -0.07367(14) 0.13504(13) 0.0599(6) Uani d . 1 . .
H H8 -0.1754 -0.0578 0.0909 0.072 Uiso calc R 1 . .
C C3 0.7785(5) 0.30086(19) -0.08470(15) 0.0764(8) Uani d . 1 . .
H H2 0.9100 0.2950 -0.1161 0.092 Uiso calc R 1 . .
H H6 0.268(4) 0.2277(10) 0.1143(10) 0.043(6) Uiso d D 1 . .
H H7 0.324(5) 0.0371(19) 0.0876(14) 0.115(11) Uiso d D 1 . .

loop_
_atom_site_aniso_label
_atom_site_aniso_U_11
_atom_site_aniso_U_22
_atom_site_aniso_U_33
_atom_site_aniso_U_12
_atom_site_aniso_U_13
_atom_site_aniso_U_23
S1 0.0932(5) 0.0458(4) 0.0790(4) 0.0004(3) 0.0421(4) 0.0001(3)
O1 0.1085(14) 0.0473(10) 0.0671(10) 0.0049(9) 0.0359(10) -0.0030(8)
N1 0.0701(12) 0.0363(10) 0.0461(10) 0.0012(9) 0.0131(9) 0.0013(8)
N2 0.0852(15) 0.0426(11) 0.0558(12) 0.0015(10) 0.0220(11) 0.0056(9)
C17 0.0501(11) 0.0343(10) 0.0503(11) 0.0001(9) 0.0159(9) -0.0048(9)
C13 0.0589(13) 0.0362(11) 0.0522(12) 0.0016(9) 0.0189(10) -0.0032(9)
C7 0.0653(14) 0.0480(13) 0.0443(11) 0.0010(10) 0.0080(10) -0.0033(9)
N3 0.0709(13) 0.0490(11) 0.0550(11) 0.0006(10) 0.0123(10) 0.0033(9)
C1 0.0554(12) 0.0489(12) 0.0368(10) -0.0039(10) 0.0048(9) 0.0001(9)
C16 0.0594(14) 0.0449(13) 0.0664(14) -0.0077(10) 0.0227(12) -0.0067(11)
C8 0.0664(14) 0.0387(12) 0.0493(11) 0.0025(10) 0.0108(10) 0.0039(9)
C12 0.0687(15) 0.0393(12) 0.0692(15) -0.0076(10) 0.0199(12) -0.0077(10)
C9 0.0642(14) 0.0401(12) 0.0536(12) 0.0027(10) 0.0154(11) -0.0035(10)
C11 0.0597(14) 0.0515(14) 0.0711(15) -0.0089(11) 0.0068(12) -0.0150(12)
C2 0.0682(15) 0.0633(16) 0.0668(15) 0.0042(12) 0.0220(13) 0.0018(12)
C15 0.0542(14) 0.0669(16) 0.0655(15) -0.0073(12) 0.0077(12) -0.0149(12)
C14 0.0670(16) 0.0664(16) 0.0581(14) 0.0028(13) 0.0084(12) 0.0030(12)
C6 0.0821(17) 0.0613(15) 0.0584(14) 0.0085(13) 0.0276(13) 0.0110(11)
C5 0.104(2) 0.0613(16) 0.0740(16) 0.0143(15) 0.0295(16) 0.0208(13)
C4 0.0806(18) 0.0751(19) 0.0706(16) -0.0080(15) 0.0187(14) 0.0243(14)
C10 0.0687(15) 0.0509(14) 0.0597(14) 0.0019(12) 0.0054(12) -0.0091(11)
C3 0.0728(17) 0.086(2) 0.0761(17) -0.0040(15) 0.0362(14) 0.0121(15)

loop_
_atom_type_symbol
_atom_type_description
_atom_type_scat_dispersion_real
_atom_type_scat_dispersion_imag
_atom_type_scat_source
C C 0.0033 0.0016 'International Tables Vol C Tables 4.2.6.8 and 6.1.1.4'
H H 0.0000 0.0000 'International Tables Vol C Tables 4.2.6.8 and 6.1.1.4'
N N 0.0061 0.0033 'International Tables Vol C Tables 4.2.6.8 and 6.1.1.4'
O O 0.0106 0.0060 'International Tables Vol C Tables 4.2.6.8 and 6.1.1.4'
S S 0.1246 0.1234 'International Tables Vol C Tables 4.2.6.8 and 6.1.1.4'

loop_
_geom_angle_atom_site_label_1
_geom_angle_atom_site_label_2
_geom_angle_atom_site_label_3
_geom_angle_site_symmetry_1
_geom_angle_site_symmetry_3
_geom_angle
_geom_angle_publ_flag
C7 N1 C8 . . 127.96(19) ?
C7 N1 H6 . . 116.7(14) ?
C8 N1 H6 . . 115.2(14) ?
C8 N2 C9 . . 123.42(19) ?
C8 N2 H7 . . 112(2) ?
C9 N2 H7 . . 124(2) ?
C13 C17 C16 . . 117.8(2) ?
C13 C17 C9 . . 118.79(19) ?
C16 C17 C9 . . 123.39(19) ?
N3 C13 C17 . . 122.7(2) ?
N3 C13 C12 . . 118.3(2) ?
C17 C13 C12 . . 118.9(2) ?
O1 C7 N1 . . 122.5(2) ?
O1 C7 C1 . . 120.3(2) ?
N1 C7 C1 . . 117.14(19) ?
C14 N3 C13 . . 117.0(2) ?
C6 C1 C2 . . 118.1(2) ?
C6 C1 C7 . . 123.1(2) ?
C2 C1 C7 . . 118.6(2) ?
C15 C16 C17 . . 118.6(2) ?
C15 C16 H13 . . 120.7 ?
C17 C16 H13 . . 120.7 ?
N2 C8 N1 . . 115.68(19) ?
N2 C8 S1 . . 124.54(17) ?
N1 C8 S1 . . 119.78(16) ?
C11 C12 C13 . . 119.5(2) ?
C11 C12 H10 . . 120.2 ?
C13 C12 H10 . . 120.2 ?
C10 C9 C17 . . 120.8(2) ?
C10 C9 N2 . . 120.8(2) ?
C17 C9 N2 . . 118.35(19) ?
C12 C11 C10 . . 121.7(2) ?
C12 C11 H9 . . 119.1 ?
C10 C11 H9 . . 119.1 ?
C3 C2 C1 . . 120.6(2) ?
C3 C2 H1 . . 119.7 ?
C1 C2 H1 . . 119.7 ?
C16 C15 C14 . . 118.7(2) ?
C16 C15 H12 . . 120.6 ?
C14 C15 H12 . . 120.6 ?
N3 C14 C15 . . 125.1(2) ?
N3 C14 H11 . . 117.4 ?
C15 C14 H11 . . 117.4 ?
C1 C6 C5 . . 120.8(2) ?
C1 C6 H5 . . 119.6 ?
C5 C6 H5 . . 119.6 ?
C4 C5 C6 . . 120.1(3) ?
C4 C5 H4 . . 119.9 ?
C6 C5 H4 . . 119.9 ?
C3 C4 C5 . . 119.8(2) ?
C3 C4 H3 . . 120.1 ?
C5 C4 H3 . . 120.1 ?
C9 C10 C11 . . 120.3(2) ?
C9 C10 H8 . . 119.9 ?
C11 C10 H8 . . 119.9 ?
C4 C3 C2 . . 120.6(2) ?
C4 C3 H2 . . 119.7 ?
C2 C3 H2 . . 119.7 ?

loop_
_geom_bond_atom_site_label_1
_geom_bond_atom_site_label_2
_geom_bond_site_symmetry_2
_geom_bond_distance
_geom_bond_publ_flag
S1 C8 . 1.655(2) ?
O1 C7 . 1.223(2) ?
N1 C7 . 1.374(3) ?
N1 C8 . 1.390(3) ?
N1 H6 . 0.826(15) ?
N2 C8 . 1.338(3) ?
N2 C9 . 1.441(3) ?
N2 H7 . 0.909(17) ?
C17 C13 . 1.407(3) ?
C17 C16 . 1.410(3) ?
C17 C9 . 1.422(3) ?
C13 N3 . 1.358(3) ?
C13 C12 . 1.427(3) ?
C7 C1 . 1.490(3) ?
N3 C14 . 1.304(3) ?
C1 C6 . 1.371(3) ?
C1 C2 . 1.379(3) ?
C16 C15 . 1.369(3) ?
C16 H13 . 0.9300 ?
C12 C11 . 1.354(3) ?
C12 H10 . 0.9300 ?
C9 C10 . 1.347(3) ?
C11 C10 . 1.391(3) ?
C11 H9 . 0.9300 ?
C2 C3 . 1.376(3) ?
C2 H1 . 0.9300 ?
C15 C14 . 1.389(3) ?
C15 H12 . 0.9300 ?
C14 H11 . 0.9300 ?
C6 C5 . 1.386(3) ?
C6 H5 . 0.9300 ?
C5 C4 . 1.357(4) ?
C5 H4 . 0.9300 ?
C4 C3 . 1.357(4) ?
C4 H3 . 0.9300 ?
C10 H8 . 0.9300 ?
C3 H2 . 0.9300 ?

loop_
_geom_hbond_atom_site_label_D
_geom_hbond_atom_site_label_H
_geom_hbond_atom_site_label_A
_geom_hbond_site_symmetry_A
_geom_hbond_distance_DH
_geom_hbond_distance_HA
_geom_hbond_distance_DA
_geom_hbond_angle_DHA
_geom_hbond_publ_flag
N1 H6 N3 2_555 0.825(17) 2.283(17) 3.100(3) 170.5(18) yes
N2 H7 O1 . 0.91(3) 1.84(3) 2.619(3) 143(3) yes
C6 H5 N3 2_555 0.9300 2.4600 3.252(3) 143.00 yes

loop_
_geom_torsion_atom_site_label_1
_geom_torsion_atom_site_label_2
_geom_torsion_atom_site_label_3
_geom_torsion_atom_site_label_4
_geom_torsion_site_symmetry_1
_geom_torsion_site_symmetry_2
_geom_torsion_site_symmetry_3
_geom_torsion_site_symmetry_4
_geom_torsion
_geom_torsion_publ_flag
C16 C17 C13 N3 . . . . 1.5(3) ?
C9 C17 C13 N3 . . . . -179.51(18) ?
C16 C17 C13 C12 . . . . -178.68(18) ?
C9 C17 C13 C12 . . . . 0.3(3) ?
C8 N1 C7 O1 . . . . -2.7(4) ?
C8 N1 C7 C1 . . . . 174.7(2) ?
C17 C13 N3 C14 . . . . -1.8(3) ?
C12 C13 N3 C14 . . . . 178.4(2) ?
O1 C7 C1 C6 . . . . 160.1(2) ?
N1 C7 C1 C6 . . . . -17.3(3) ?
O1 C7 C1 C2 . . . . -14.6(3) ?
N1 C7 C1 C2 . . . . 168.0(2) ?
C13 C17 C16 C15 . . . . -0.4(3) ?
C9 C17 C16 C15 . . . . -179.3(2) ?
C9 N2 C8 N1 . . . . 176.8(2) ?
C9 N2 C8 S1 . . . . -4.2(3) ?
C7 N1 C8 N2 . . . . -1.6(3) ?
C7 N1 C8 S1 . . . . 179.31(18) ?
N3 C13 C12 C11 . . . . 179.8(2) ?
C17 C13 C12 C11 . . . . 0.0(3) ?
C13 C17 C9 C10 . . . . -0.1(3) ?
C16 C17 C9 C10 . . . . 178.8(2) ?
C13 C17 C9 N2 . . . . -176.79(18) ?
C16 C17 C9 N2 . . . . 2.1(3) ?
C8 N2 C9 C10 . . . . 105.1(3) ?
C8 N2 C9 C17 . . . . -78.2(3) ?
C13 C12 C11 C10 . . . . -0.4(3) ?
C6 C1 C2 C3 . . . . 0.3(3) ?
C7 C1 C2 C3 . . . . 175.3(2) ?
C17 C16 C15 C14 . . . . -0.4(3) ?
C13 N3 C14 C15 . . . . 1.0(4) ?
C16 C15 C14 N3 . . . . 0.1(4) ?
C2 C1 C6 C5 . . . . -1.0(4) ?
C7 C1 C6 C5 . . . . -175.7(2) ?
C1 C6 C5 C4 . . . . 1.7(4) ?
C6 C5 C4 C3 . . . . -1.6(4) ?
C17 C9 C10 C11 . . . . -0.3(3) ?
N2 C9 C10 C11 . . . . 176.3(2) ?
C12 C11 C10 C9 . . . . 0.6(4) ?
C5 C4 C3 C2 . . . . 0.9(4) ?
C1 C2 C3 C4 . . . . -0.3(4) ?

loop_
_cod_related_entry_id
_cod_related_entry_database
_cod_related_entry_code
1 ChemSpider 3036943
